data_4342486
loop_
_publ_author_name
'Cullen, William'
'Hunter, Christopher A.'
'Ward, Michael D.'

_publ_section_title
;
 An Interconverting Family of Coordination Cages and a meso-Helicate;
 Effects of Temperature, Concentration, and Solvent on the Product
 Distribution of a Self-Assembly Process.
;
_journal_issue 6
_journal_name_full 'Inorganic chemistry'
_journal_page_first 2626
_journal_page_last 2637
_journal_paper_doi 10.1021/ic502780b
_journal_volume 54
_journal_year 2015
_chemical_formula_moiety 'C30H27N6O2, BF4, (CHCl3)2'
_chemical_formula_sum 'C32 H29 B Cl6 F4 N6 O2'
_chemical_formula_weight 829.12
_chemical_name_systematic
; 
 ? 
;
_space_group_IT_number 2
_symmetry_cell_setting triclinic
_symmetry_space_group_name_Hall '-P 1'
_symmetry_space_group_name_H-M 'P -1'
_atom_sites_solution_hydrogens geom
_atom_sites_solution_primary direct
_atom_sites_solution_secondary difmap
_audit_creation_method SHELXL-97
_cell_angle_alpha 83.021(2)
_cell_angle_beta 77.285(2)
_cell_angle_gamma 84.835(2)
_cell_formula_units_Z 2
_cell_length_a 9.5275(3)
_cell_length_b 11.1173(3)
_cell_length_c 17.7204(5)
_cell_measurement_reflns_used 5543
_cell_measurement_temperature 100(2)
_cell_measurement_theta_max 26.36
_cell_measurement_theta_min 2.20
_cell_volume 1813.47(9)
_computing_cell_refinement 'Bruker SAINT'
_computing_data_collection 'Bruker APEX2'
_computing_data_reduction 'Bruker SAINT'
_computing_molecular_graphics 'Bruker SHELXTL'
_computing_publication_material 'Bruker SHELXTL'
_computing_structure_refinement 'SHELXL-97 (Sheldrick, 2008)'
_computing_structure_solution 'SHELXS-97 (Sheldrick, 2008)'
_diffrn_ambient_temperature 100(2)
_diffrn_measured_fraction_theta_full 0.994
_diffrn_measured_fraction_theta_max 0.994
_diffrn_measurement_device_type 'Bruker APEX-II CCD'
_diffrn_measurement_method '\f and \w scans'
_diffrn_radiation_monochromator graphite
_diffrn_radiation_source 'sealed tube'
_diffrn_radiation_type MoK\a
_diffrn_radiation_wavelength 0.71073
_diffrn_reflns_av_R_equivalents 0.0396
_diffrn_reflns_av_sigmaI/netI 0.0521
_diffrn_reflns_limit_h_max 11
_diffrn_reflns_limit_h_min -11
_diffrn_reflns_limit_k_max 12
_diffrn_reflns_limit_k_min -13
_diffrn_reflns_limit_l_max 20
_diffrn_reflns_limit_l_min -20
_diffrn_reflns_number 17263
_diffrn_reflns_theta_full 24.71
_diffrn_reflns_theta_max 24.71
_diffrn_reflns_theta_min 1.18
_exptl_absorpt_coefficient_mu 0.535
_exptl_absorpt_correction_T_max 0.958
_exptl_absorpt_correction_T_min 0.829
_exptl_absorpt_correction_type multi-scan
_exptl_absorpt_process_details SADABS
_exptl_crystal_colour COLOURLESS
_exptl_crystal_density_diffrn 1.518
_exptl_crystal_density_method 'not measured'
_exptl_crystal_description PLATE
_exptl_crystal_F_000 844
_exptl_crystal_size_max 0.35
_exptl_crystal_size_mid 0.33
_exptl_crystal_size_min 0.08
_refine_diff_density_max 0.390
_refine_diff_density_min -0.302
_refine_diff_density_rms 0.068
_refine_ls_extinction_method none
_refine_ls_goodness_of_fit_ref 1.061
_refine_ls_hydrogen_treatment constr
_refine_ls_matrix_type full
_refine_ls_number_parameters 462
_refine_ls_number_reflns 6141
_refine_ls_number_restraints 0
_refine_ls_restrained_S_all 1.061
_refine_ls_R_factor_all 0.0782
_refine_ls_R_factor_gt 0.0440
_refine_ls_shift/su_max 0.000
_refine_ls_shift/su_mean 0.000
_refine_ls_structure_factor_coef Fsqd
_refine_ls_weighting_details 'calc w=1/[\s^2^(Fo^2^)+(0.0337P)^2^+2.5463P] where P=(Fo^2^+2Fc^2^)/3'
_refine_ls_weighting_scheme calc
_refine_ls_wR_factor_gt 0.0923
_refine_ls_wR_factor_ref 0.1119
_reflns_number_gt 4289
_reflns_number_total 6141
_reflns_threshold_expression >2sigma(I)
_cod_data_source_file ic502780b_si_005.cif
_cod_data_source_block imw1766p-1
_cod_depositor_comments
;
The following automatic conversions were performed:

'_symmetry_cell_setting' value 'Triclinic' changed to 'triclinic'
according to
/usr/data/users/saulius/crontab/automatic-downloads/rss-feeds/ACS/lib/dictionaries/cif_core.dic
dictionary named 'cif_core.dic' version 2.4.2 from 2011-04-26.

'_exptl_absorpt_correction_type' value 'MULTI-SCAN' changed to
'multi-scan' according to
/usr/data/users/saulius/crontab/automatic-downloads/rss-feeds/ACS/lib/dictionaries/cif_core.dic
dictionary named 'cif_core.dic' version 2.4.2 from 2011-04-26.

Automatic conversion script
Id: cif_fix_values 3008 2015-01-20 13:52:24Z robertas 

 Adding full bibliography for 4342486--4342489.cif.
;
_cod_original_sg_symbol_H-M 'P-1   '
_cod_database_code 4342486
_shelxl_version_number 2013-4

loop_
_symmetry_equiv_pos_as_xyz
'x, y, z'
'-x, -y, -z'

loop_
_atom_site_label
_atom_site_type_symbol
_atom_site_fract_x
_atom_site_fract_y
_atom_site_fract_z
_atom_site_U_iso_or_equiv
_atom_site_adp_type
_atom_site_occupancy
_atom_site_symmetry_multiplicity
_atom_site_calc_flag
_atom_site_refinement_flags
N11 N -0.0283(2) 0.1894(2) 0.05572(15) 0.0170(6) Uani 1 1 d .
H11 H 0.0247 0.2373 0.0701 0.020 Uiso 1 1 calc R
C12 C -0.0744(3) 0.0916(3) 0.10520(18) 0.0146(7) Uani 1 1 d .
C13 C -0.1628(3) 0.0164(3) 0.08273(18) 0.0167(7) Uani 1 1 d .
H13 H -0.1954 -0.0519 0.1155 0.020 Uiso 1 1 calc R
C14 C -0.2025(3) 0.0427(3) 0.01153(18) 0.0172(7) Uani 1 1 d .
C15 C -0.1480(3) 0.1426(3) -0.03843(19) 0.0180(7) Uani 1 1 d .
H15 H -0.1704 0.1598 -0.0873 0.022 Uiso 1 1 calc R
C16 C -0.0606(3) 0.2153(3) -0.01419(19) 0.0181(7) Uani 1 1 d .
H16 H -0.0241 0.2825 -0.0466 0.022 Uiso 1 1 calc R
C17 C -0.3009(3) -0.0361(3) -0.01303(18) 0.0188(7) Uani 1 1 d .
H17A H -0.3861 0.0121 -0.0231 0.023 Uiso 1 1 calc R
H17B H -0.2520 -0.0700 -0.0605 0.023 Uiso 1 1 calc R
O18 O -0.3411(2) -0.1301(2) 0.04603(13) 0.0297(6) Uani 1 1 d .
H18 H -0.3940 -0.1737 0.0324 0.044 Uiso 1 1 calc R
N21 N 0.1018(3) 0.0974(2) 0.25891(15) 0.0174(6) Uani 1 1 d .
N22 N 0.0691(3) 0.1447(2) 0.19069(15) 0.0178(6) Uani 1 1 d .
C23 C -0.0231(3) 0.0689(3) 0.17757(18) 0.0166(7) Uani 1 1 d .
C24 C -0.0485(3) -0.0267(3) 0.23741(19) 0.0220(8) Uani 1 1 d .
H24 H -0.1073 -0.0905 0.2414 0.026 Uiso 1 1 calc R
C25 C 0.0327(3) -0.0048(3) 0.28879(19) 0.0221(8) Uani 1 1 d .
H25 H 0.0392 -0.0514 0.3353 0.026 Uiso 1 1 calc R
C26 C 0.1989(3) 0.1621(3) 0.29169(18) 0.0190(7) Uani 1 1 d .
H26A H 0.1483 0.2359 0.3105 0.023 Uiso 1 1 calc R
H26B H 0.2809 0.1852 0.2509 0.023 Uiso 1 1 calc R
N31 N 0.5224(3) 0.3068(2) -0.04352(15) 0.0186(6) Uani 1 1 d .
C32 C 0.5936(3) 0.3418(3) 0.00753(18) 0.0155(7) Uani 1 1 d .
C33 C 0.6833(3) 0.4377(3) -0.01247(18) 0.0176(7) Uani 1 1 d .
H33 H 0.7306 0.4603 0.0237 0.021 Uiso 1 1 calc R
C34 C 0.7021(3) 0.4998(3) -0.08639(19) 0.0180(7) Uani 1 1 d .
C35 C 0.6297(3) 0.4624(3) -0.13853(19) 0.0206(7) Uani 1 1 d .
H35 H 0.6410 0.5006 -0.1890 0.025 Uiso 1 1 calc R
C36 C 0.5407(3) 0.3674(3) -0.11432(19) 0.0213(7) Uani 1 1 d .
H36 H 0.4908 0.3445 -0.1493 0.026 Uiso 1 1 calc R
C37 C 0.7938(3) 0.6074(3) -0.1110(2) 0.0234(8) Uani 1 1 d .
H37A H 0.8369 0.6085 -0.1660 0.028 Uiso 1 1 calc R
H37B H 0.7324 0.6814 -0.1037 0.028 Uiso 1 1 calc R
O38 O 0.9051(2) 0.6065(2) -0.06917(13) 0.0242(5) Uani 1 1 d .
H38 H 0.9713 0.5579 -0.0859 0.036 Uiso 1 1 calc R
N41 N 0.5047(2) 0.1203(2) 0.16787(15) 0.0167(6) Uani 1 1 d .
N42 N 0.4986(2) 0.1695(2) 0.09500(15) 0.0163(6) Uani 1 1 d .
C43 C 0.5741(3) 0.2693(3) 0.08364(18) 0.0156(7) Uani 1 1 d .
C44 C 0.6264(3) 0.2833(3) 0.14996(18) 0.0198(7) Uani 1 1 d .
H44 H 0.6807 0.3451 0.1568 0.024 Uiso 1 1 calc R
C45 C 0.5803(3) 0.1862(3) 0.20282(19) 0.0206(7) Uani 1 1 d .
H45 H 0.5976 0.1691 0.2528 0.025 Uiso 1 1 calc R
C46 C 0.4343(3) 0.0062(3) 0.19611(18) 0.0185(7) Uani 1 1 d .
H46A H 0.4732 -0.0534 0.1599 0.022 Uiso 1 1 calc R
H46B H 0.3320 0.0203 0.1970 0.022 Uiso 1 1 calc R
C51 C 0.2525(3) 0.0862(3) 0.35754(19) 0.0206(7) Uani 1 1 d .
C52 C 0.1810(4) 0.1102(3) 0.4308(2) 0.0285(8) Uani 1 1 d .
H52 H 0.1055 0.1699 0.4357 0.034 Uiso 1 1 calc R
C53 C 0.2170(4) 0.0483(4) 0.4987(2) 0.0350(9) Uani 1 1 d .
H53 H 0.1668 0.0671 0.5475 0.042 Uiso 1 1 calc R
C54 C 0.3263(4) -0.0394(4) 0.4918(2) 0.0325(9) Uani 1 1 d .
H54 H 0.3505 -0.0806 0.5366 0.039 Uiso 1 1 calc R
C55 C 0.5159(4) -0.1626(3) 0.4150(2) 0.0293(9) Uani 1 1 d .
H55 H 0.5379 -0.2012 0.4609 0.035 Uiso 1 1 calc R
C56 C 0.5916(4) -0.1968(3) 0.3464(2) 0.0294(8) Uani 1 1 d .
H56 H 0.6640 -0.2590 0.3451 0.035 Uiso 1 1 calc R
C57 C 0.5601(3) -0.1374(3) 0.2771(2) 0.0238(8) Uani 1 1 d .
H57 H 0.6129 -0.1613 0.2300 0.029 Uiso 1 1 calc R
C58 C 0.4539(3) -0.0450(3) 0.27612(18) 0.0184(7) Uani 1 1 d .
C59 C 0.3690(3) -0.0069(3) 0.34821(19) 0.0207(7) Uani 1 1 d .
C60 C 0.4038(3) -0.0697(3) 0.41888(19) 0.0245(8) Uani 1 1 d .
B11 B 0.8504(4) 0.5963(4) 0.1924(2) 0.0254(9) Uani 1 1 d .
F12 F 0.7059(2) 0.5850(2) 0.22912(13) 0.0423(6) Uani 1 1 d .
F13 F 0.9358(2) 0.5191(2) 0.23430(13) 0.0427(6) Uani 1 1 d .
F14 F 0.8722(2) 0.55858(18) 0.11768(12) 0.0348(5) Uani 1 1 d .
F15 F 0.8845(3) 0.7141(2) 0.18748(14) 0.0547(7) Uani 1 1 d .
C11S C 0.6947(4) 0.3841(4) 0.3720(2) 0.0391(10) Uani 1 1 d .
H11S H 0.7206 0.4576 0.3370 0.047 Uiso 1 1 calc R
Cl12 Cl 0.51230(11) 0.36113(13) 0.37718(7) 0.0641(4) Uani 1 1 d .
Cl13 Cl 0.80340(10) 0.25929(9) 0.33435(6) 0.0436(3) Uani 1 1 d .
Cl14 Cl 0.72167(13) 0.40317(12) 0.46394(7) 0.0646(4) Uani 1 1 d .
C21S C 0.1037(4) 0.6146(3) 0.3405(2) 0.0329(9) Uani 1 1 d .
H21S H 0.0765 0.6094 0.2909 0.039 Uiso 1 1 calc R
Cl22 Cl 0.14044(11) 0.46689(9) 0.38197(7) 0.0509(3) Uani 1 1 d .
Cl23 Cl -0.04117(10) 0.68789(9) 0.40175(7) 0.0488(3) Uani 1 1 d .
Cl24 Cl 0.25729(10) 0.69854(10) 0.32249(6) 0.0466(3) Uani 1 1 d .

loop_
_atom_site_aniso_label
_atom_site_aniso_U_11
_atom_site_aniso_U_22
_atom_site_aniso_U_33
_atom_site_aniso_U_23
_atom_site_aniso_U_13
_atom_site_aniso_U_12
N11 0.0115(12) 0.0142(14) 0.0265(16) -0.0057(12) -0.0035(11) -0.0035(10)
C12 0.0069(14) 0.0114(16) 0.0246(18) -0.0075(14) 0.0013(12) 0.0006(12)
C13 0.0128(15) 0.0118(16) 0.0252(18) -0.0044(14) -0.0020(13) -0.0014(12)
C14 0.0110(15) 0.0135(16) 0.0271(19) -0.0073(14) -0.0021(13) 0.0010(12)
C15 0.0153(15) 0.0170(17) 0.0213(18) -0.0049(14) -0.0027(13) 0.0015(13)
C16 0.0157(16) 0.0131(17) 0.0242(19) -0.0026(14) -0.0016(13) 0.0005(13)
C17 0.0140(15) 0.0182(17) 0.0262(18) -0.0083(15) -0.0040(13) -0.0043(13)
O18 0.0366(14) 0.0276(14) 0.0299(14) -0.0003(11) -0.0117(11) -0.0219(11)
N21 0.0149(13) 0.0159(14) 0.0225(15) -0.0059(12) -0.0041(11) -0.0022(11)
N22 0.0148(13) 0.0162(14) 0.0232(16) -0.0053(12) -0.0033(11) -0.0026(11)
C23 0.0119(15) 0.0136(16) 0.0239(18) -0.0064(14) -0.0006(13) -0.0012(12)
C24 0.0186(16) 0.0190(18) 0.0293(19) -0.0029(15) -0.0034(14) -0.0085(14)
C25 0.0207(17) 0.0192(18) 0.0257(19) 0.0005(15) -0.0029(14) -0.0063(14)
C26 0.0164(16) 0.0167(17) 0.0259(19) -0.0091(14) -0.0047(14) -0.0016(13)
N31 0.0159(13) 0.0136(14) 0.0269(16) -0.0038(12) -0.0043(11) -0.0024(11)
C32 0.0110(15) 0.0111(16) 0.0243(18) -0.0062(14) -0.0019(13) 0.0010(12)
C33 0.0121(15) 0.0156(17) 0.0274(19) -0.0080(14) -0.0059(13) -0.0005(12)
C34 0.0113(15) 0.0106(16) 0.031(2) -0.0029(14) -0.0030(13) 0.0011(12)
C35 0.0227(17) 0.0160(17) 0.0227(18) -0.0020(14) -0.0042(14) 0.0001(14)
C36 0.0202(17) 0.0187(18) 0.0269(19) -0.0038(15) -0.0076(14) -0.0038(14)
C37 0.0173(16) 0.0179(18) 0.036(2) -0.0010(15) -0.0076(15) -0.0054(14)
O38 0.0181(11) 0.0173(13) 0.0394(15) -0.0050(11) -0.0086(11) -0.0050(9)
N41 0.0142(13) 0.0166(14) 0.0198(15) -0.0048(12) -0.0022(11) -0.0030(11)
N42 0.0135(13) 0.0144(14) 0.0208(15) -0.0038(12) -0.0020(11) -0.0016(10)
C43 0.0087(14) 0.0127(16) 0.0261(18) -0.0069(14) -0.0028(13) 0.0007(12)
C44 0.0167(16) 0.0155(17) 0.0290(19) -0.0070(15) -0.0047(14) -0.0058(13)
C45 0.0186(16) 0.0192(18) 0.0266(19) -0.0094(15) -0.0062(14) -0.0014(13)
C46 0.0166(16) 0.0171(17) 0.0225(18) -0.0041(14) -0.0027(13) -0.0048(13)
C51 0.0166(16) 0.0222(18) 0.0253(19) -0.0069(15) -0.0045(14) -0.0071(14)
C52 0.0238(18) 0.032(2) 0.030(2) -0.0136(17) -0.0009(16) -0.0039(15)
C53 0.037(2) 0.047(3) 0.020(2) -0.0108(18) 0.0020(16) -0.0105(19)
C54 0.036(2) 0.040(2) 0.025(2) -0.0007(17) -0.0104(17) -0.0120(18)
C55 0.0299(19) 0.024(2) 0.038(2) 0.0056(17) -0.0169(17) -0.0057(16)
C56 0.0243(18) 0.024(2) 0.041(2) 0.0012(17) -0.0124(17) -0.0025(15)
C57 0.0186(17) 0.0215(19) 0.032(2) -0.0042(16) -0.0036(15) -0.0050(14)
C58 0.0162(16) 0.0172(17) 0.0223(18) -0.0029(14) -0.0023(14) -0.0071(13)
C59 0.0180(16) 0.0210(18) 0.0257(19) -0.0013(15) -0.0070(14) -0.0103(14)
C60 0.0252(18) 0.026(2) 0.0253(19) 0.0003(16) -0.0090(15) -0.0123(15)
B11 0.026(2) 0.023(2) 0.026(2) -0.0059(18) -0.0036(17) -0.0009(17)
F12 0.0285(11) 0.0475(14) 0.0461(14) 0.0010(11) -0.0020(10) 0.0001(10)
F13 0.0353(12) 0.0528(15) 0.0440(14) -0.0064(11) -0.0168(10) -0.0008(10)
F14 0.0394(12) 0.0314(12) 0.0361(12) -0.0112(10) -0.0101(10) 0.0001(9)
F15 0.0788(17) 0.0305(13) 0.0514(15) -0.0157(11) 0.0070(13) -0.0216(12)
C11S 0.043(2) 0.034(2) 0.036(2) -0.0088(19) 0.0021(18) 0.0021(18)
Cl12 0.0350(6) 0.1099(11) 0.0471(7) -0.0209(7) -0.0102(5) 0.0178(6)
Cl13 0.0331(5) 0.0412(6) 0.0565(7) -0.0152(5) -0.0068(5) 0.0042(4)
Cl14 0.0678(8) 0.0874(9) 0.0451(7) -0.0252(6) -0.0038(6) -0.0361(7)
C21S 0.0298(19) 0.029(2) 0.044(2) -0.0106(18) -0.0108(17) -0.0071(16)
Cl22 0.0498(6) 0.0263(6) 0.0818(8) -0.0079(5) -0.0248(6) 0.0004(5)
Cl23 0.0355(5) 0.0398(6) 0.0638(7) -0.0067(5) 0.0035(5) 0.0034(4)
Cl24 0.0355(5) 0.0464(6) 0.0608(7) -0.0187(5) -0.0032(5) -0.0184(5)

loop_
_atom_type_symbol
_atom_type_description
_atom_type_scat_dispersion_real
_atom_type_scat_dispersion_imag
_atom_type_scat_source
C C 0.0033 0.0016 'International Tables Vol C Tables 4.2.6.8 and 6.1.1.4'
H H 0.0000 0.0000 'International Tables Vol C Tables 4.2.6.8 and 6.1.1.4'
N N 0.0061 0.0033 'International Tables Vol C Tables 4.2.6.8 and 6.1.1.4'
O O 0.0106 0.0060 'International Tables Vol C Tables 4.2.6.8 and 6.1.1.4'
Cl Cl 0.1484 0.1585 'International Tables Vol C Tables 4.2.6.8 and 6.1.1.4'
F F 0.0171 0.0103 'International Tables Vol C Tables 4.2.6.8 and 6.1.1.4'
B B 0.0013 0.0007 'International Tables Vol C Tables 4.2.6.8 and 6.1.1.4'

loop_
_geom_angle_atom_site_label_1
_geom_angle_atom_site_label_2
_geom_angle_atom_site_label_3
_geom_angle
C16 N11 C12 123.3(2)
N11 C12 C13 118.2(3)
N11 C12 C23 117.8(2)
C13 C12 C23 123.9(3)
C14 C13 C12 120.1(3)
C13 C14 C15 119.4(3)
C13 C14 C17 120.9(3)
C15 C14 C17 119.8(3)
C16 C15 C14 118.9(3)
N11 C16 C15 120.1(3)
O18 C17 C14 109.5(3)
N22 N21 C25 112.2(2)
N22 N21 C26 118.4(2)
C25 N21 C26 129.3(3)
C23 N22 N21 104.5(2)
N22 C23 C24 111.5(3)
N22 C23 C12 118.3(3)
C24 C23 C12 130.0(3)
C25 C24 C23 104.6(3)
N21 C25 C24 107.1(3)
N21 C26 C51 112.5(2)
C36 N31 C32 117.9(2)
N31 C32 C33 121.6(3)
N31 C32 C43 115.8(2)
C33 C32 C43 122.6(3)
C34 C33 C32 120.0(3)
C33 C34 C35 117.9(3)
C33 C34 C37 122.7(3)
C35 C34 C37 119.4(3)
C36 C35 C34 119.0(3)
N31 C36 C35 123.6(3)
O38 C37 C34 113.4(3)
N42 N41 C45 112.3(2)
N42 N41 C46 117.3(2)
C45 N41 C46 130.4(3)
C43 N42 N41 104.8(2)
N42 C43 C44 110.8(3)
N42 C43 C32 118.6(3)
C44 C43 C32 130.5(3)
C45 C44 C43 105.4(3)
N41 C45 C44 106.7(3)
N41 C46 C58 113.4(2)
C52 C51 C59 119.8(3)
C52 C51 C26 115.2(3)
C59 C51 C26 125.1(3)
C51 C52 C53 122.7(4)
C54 C53 C52 118.9(3)
C53 C54 C60 121.7(4)
C56 C55 C60 121.7(3)
C55 C56 C57 119.2(3)
C58 C57 C56 122.5(3)
C57 C58 C59 120.1(3)
C57 C58 C46 114.7(3)
C59 C58 C46 125.2(3)
C58 C59 C51 127.2(3)
C58 C59 C60 116.3(3)
C51 C59 C60 116.5(3)
C54 C60 C55 119.4(3)
C54 C60 C59 120.4(3)
C55 C60 C59 120.2(3)
F15 B11 F13 111.2(3)
F15 B11 F12 110.1(3)
F13 B11 F12 108.6(3)
F15 B11 F14 110.1(3)
F13 B11 F14 108.0(3)
F12 B11 F14 108.7(3)
Cl14 C11S Cl12 110.2(2)
Cl14 C11S Cl13 110.7(2)
Cl12 C11S Cl13 109.4(2)
Cl22 C21S Cl24 110.6(2)
Cl22 C21S Cl23 110.4(2)
Cl24 C21S Cl23 110.40(19)

loop_
_geom_bond_atom_site_label_1
_geom_bond_atom_site_label_2
_geom_bond_distance
N11 C16 1.333(4)
N11 C12 1.352(4)
C12 C13 1.387(4)
C12 C23 1.457(4)
C13 C14 1.386(4)
C14 C15 1.397(4)
C14 C17 1.502(4)
C15 C16 1.376(4)
C17 O18 1.401(4)
N21 N22 1.347(4)
N21 C25 1.357(4)
N21 C26 1.473(3)
N22 C23 1.344(3)
C23 C24 1.404(4)
C24 C25 1.373(4)
C26 C51 1.510(5)
N31 C36 1.333(4)
N31 C32 1.354(4)
C32 C33 1.390(4)
C32 C43 1.468(4)
C33 C34 1.387(4)
C34 C35 1.389(4)
C34 C37 1.510(4)
C35 C36 1.382(4)
C37 O38 1.420(4)
N41 N42 1.351(3)
N41 C45 1.357(4)
N41 C46 1.470(4)
N42 C43 1.347(4)
C43 C44 1.404(4)
C44 C45 1.376(4)
C46 C58 1.507(4)
C51 C52 1.372(5)
C51 C59 1.444(5)
C52 C53 1.406(5)
C53 C54 1.356(5)
C54 C60 1.403(5)
C55 C56 1.350(5)
C55 C60 1.414(5)
C56 C57 1.401(5)
C57 C58 1.377(4)
C58 C59 1.443(4)
C59 C60 1.447(5)
B11 F15 1.365(4)
B11 F13 1.391(5)
B11 F12 1.397(4)
B11 F14 1.403(4)
C11S Cl14 1.744(4)
C11S Cl12 1.760(4)
C11S Cl13 1.762(4)
C21S Cl22 1.754(4)
C21S Cl24 1.756(3)
C21S Cl23 1.760(4)

loop_
_geom_torsion_atom_site_label_1
_geom_torsion_atom_site_label_2
_geom_torsion_atom_site_label_3
_geom_torsion_atom_site_label_4
_geom_torsion
C16 N11 C12 C13 -1.6(4)
C16 N11 C12 C23 175.8(3)
N11 C12 C13 C14 -0.5(4)
C23 C12 C13 C14 -177.8(3)
C12 C13 C14 C15 2.6(4)
C12 C13 C14 C17 -178.6(3)
C13 C14 C15 C16 -2.6(4)
C17 C14 C15 C16 178.6(3)
C12 N11 C16 C15 1.7(4)
C14 C15 C16 N11 0.5(5)
C13 C14 C17 O18 1.0(4)
C15 C14 C17 O18 179.8(3)
C25 N21 N22 C23 -0.2(3)
C26 N21 N22 C23 -178.1(3)
N21 N22 C23 C24 -0.2(3)
N21 N22 C23 C12 -177.0(3)
N11 C12 C23 N22 -1.2(4)
C13 C12 C23 N22 176.1(3)
N11 C12 C23 C24 -177.3(3)
C13 C12 C23 C24 -0.1(5)
N22 C23 C24 C25 0.5(4)
C12 C23 C24 C25 176.9(3)
N22 N21 C25 C24 0.5(4)
C26 N21 C25 C24 178.2(3)
C23 C24 C25 N21 -0.6(4)
N22 N21 C26 C51 -167.1(3)
C25 N21 C26 C51 15.4(4)
C36 N31 C32 C33 0.0(4)
C36 N31 C32 C43 -177.8(3)
N31 C32 C33 C34 -0.3(5)
C43 C32 C33 C34 177.3(3)
C32 C33 C34 C35 -0.3(4)
C32 C33 C34 C37 177.8(3)
C33 C34 C35 C36 1.2(5)
C37 C34 C35 C36 -177.0(3)
C32 N31 C36 C35 1.0(5)
C34 C35 C36 N31 -1.6(5)
C33 C34 C37 O38 26.7(4)
C35 C34 C37 O38 -155.2(3)
C45 N41 N42 C43 0.5(3)
C46 N41 N42 C43 -178.1(2)
N41 N42 C43 C44 -0.6(3)
N41 N42 C43 C32 177.4(2)
N31 C32 C43 N42 5.3(4)
C33 C32 C43 N42 -172.4(3)
N31 C32 C43 C44 -177.1(3)
C33 C32 C43 C44 5.2(5)
N42 C43 C44 C45 0.5(4)
C32 C43 C44 C45 -177.2(3)
N42 N41 C45 C44 -0.2(4)
C46 N41 C45 C44 178.2(3)
C43 C44 C45 N41 -0.2(3)
N42 N41 C46 C58 176.8(3)
C45 N41 C46 C58 -1.5(5)
N21 C26 C51 C52 -99.3(3)
N21 C26 C51 C59 80.2(3)
C59 C51 C52 C53 0.7(4)
C26 C51 C52 C53 -179.8(3)
C51 C52 C53 C54 -0.5(5)
C52 C53 C54 C60 0.0(5)
C60 C55 C56 C57 1.0(5)
C55 C56 C57 C58 -0.1(5)
C56 C57 C58 C59 -0.7(4)
C56 C57 C58 C46 -179.1(3)
N41 C46 C58 C57 -99.8(3)
N41 C46 C58 C59 81.9(3)
C57 C58 C59 C51 -178.7(3)
C46 C58 C59 C51 -0.6(4)
C57 C58 C59 C60 0.7(4)
C46 C58 C59 C60 178.8(2)
C52 C51 C59 C58 179.0(3)
C26 C51 C59 C58 -0.5(4)
C52 C51 C59 C60 -0.4(4)
C26 C51 C59 C60 -179.9(3)
C53 C54 C60 C55 -179.4(3)
C53 C54 C60 C59 0.2(5)
C56 C55 C60 C54 178.6(3)
C56 C55 C60 C59 -1.0(4)
C58 C59 C60 C54 -179.5(3)
C51 C59 C60 C54 0.0(4)
C58 C59 C60 C55 0.1(4)
C51 C59 C60 C55 179.6(3)
